data_1512054
loop_
_publ_author_name
'Sakai, Takahiro'
'Soeta, Takahiro'
'Endo, Kohei'
'Fujinami, Shuhei'
'Ukaji, Yutaka'

_publ_section_title
;
 Magnesium--Tartramide Complex Mediated Asymmetric Strecker-Type Reaction
 of Nitrones Using Cyanohydrin
;
_journal_issue 10
_journal_name_full 'Organic Letters'
_journal_page_first 2422
_journal_paper_doi 10.1021/ol400898p
_journal_volume 15
_journal_year 2013
_chemical_absolute_configuration Flack
_chemical_formula_moiety 'C15 H13 Br N2 O '
_chemical_formula_sum 'C15 H13 Br N2 O'
_chemical_formula_weight 317.18
_space_group_IT_number 19
_symmetry_cell_setting orthorhombic
_symmetry_Int_Tables_number 19
_symmetry_space_group_name_Hall 'P 2ac 2ab'
_symmetry_space_group_name_H-M 'P 21 21 21'
_cell_angle_alpha 90
_cell_angle_beta 90
_cell_angle_gamma 90
_cell_formula_units_Z 4
_cell_length_a 4.546(2)
_cell_length_b 12.028(5)
_cell_length_c 25.78(1)
_cell_measurement_reflns_used 4568
_cell_measurement_temperature 123.2
_cell_measurement_theta_max 27.5
_cell_measurement_theta_min 3.2
_cell_volume 1409.6(10)
_computing_cell_refinement CRYSTALCLEAR
_computing_data_collection CRYSTALCLEAR
_computing_data_reduction 'teXsan Ver. 1.11'
_computing_publication_material 'teXsan Ver. 1.11'
_computing_structure_refinement 'teXsan Ver. 1.10'
_computing_structure_solution SIR92
_diffrn_ambient_temperature 123.2
_diffrn_detector_area_resol_mean 14.46
_diffrn_measured_fraction_theta_full 0.9922
_diffrn_measured_fraction_theta_max 0.9922
_diffrn_measurement_device_type 'Rigaku/MSC Mercury CCD'
_diffrn_measurement_method \w
_diffrn_radiation_type 'Mo K\a'
_diffrn_radiation_wavelength 0.7107
_diffrn_reflns_av_R_equivalents 0.075
_diffrn_reflns_limit_h_max 5
_diffrn_reflns_limit_h_min -5
_diffrn_reflns_limit_k_max 13
_diffrn_reflns_limit_k_min -15
_diffrn_reflns_limit_l_max 32
_diffrn_reflns_limit_l_min -33
_diffrn_reflns_number 1922
_diffrn_reflns_theta_full 27.49
_diffrn_reflns_theta_max 27.49
_exptl_absorpt_coefficient_mu 2.918
_exptl_absorpt_correction_T_max 0.864
_exptl_absorpt_correction_T_min 0.471
_exptl_absorpt_correction_type multi-scan
_exptl_absorpt_process_details '(Jacobson, 1998)'
_exptl_crystal_colour Colorless
_exptl_crystal_density_diffrn 1.495
_exptl_crystal_density_method 'not measured'
_exptl_crystal_description Prism
_exptl_crystal_F_000 640.00
_exptl_crystal_size_max 0.450
_exptl_crystal_size_mid 0.050
_exptl_crystal_size_min 0.050
_refine_diff_density_max 1.24
_refine_diff_density_min -0.58
_refine_ls_abs_structure_details Flack
_refine_ls_abs_structure_Flack 0.03(3)
_refine_ls_extinction_method none
_refine_ls_goodness_of_fit_ref 1.012
_refine_ls_hydrogen_treatment noref
_refine_ls_number_parameters 173
_refine_ls_number_reflns 3088
_refine_ls_R_factor_gt 0.0615
_refine_ls_shift/su_max 0.0018
_refine_ls_structure_factor_coef F
_refine_ls_weighting_details 'w = 1/[\s^2^(Fo) + 0.00063|Fo|^2^]'
_refine_ls_weighting_scheme calc
_refine_ls_wR_factor_ref 0.0796
_reflns_number_gt 1671
_reflns_number_total 1900
_reflns_threshold_expression F^2^>2.0\s(F^2^)
_cod_data_source_file ol400898p_si_002.cif
_cod_data_source_block ukaji-3g
_cod_original_cell_volume 1409(1)
_cod_original_sg_symbol_H-M 'P 21 21 21   '
_cod_original_formula_sum 'C15 H13 Br N2 O '
_cod_database_code 1512054

loop_
_symmetry_equiv_pos_as_xyz
x,y,z
1/2-x,-y,1/2+z
1/2+x,1/2-y,-z
-x,1/2+y,1/2-z

loop_
_atom_site_label
_atom_site_type_symbol
_atom_site_fract_x
_atom_site_fract_y
_atom_site_fract_z
_atom_site_U_iso_or_equiv
_atom_site_adp_type
_atom_site_occupancy
_atom_site_calc_flag
Br1 Br 0.5647(2) 0.40068(7) 0.47446(3) 0.0574(2) Uani 1.00 d
O1 O 0.493(1) 0.2243(4) 0.2332(2) 0.034(1) Uani 1.00 d
N1 N 0.813(1) 0.2143(5) 0.2306(2) 0.034(1) Uani 1.00 d
N2 N 0.620(2) -0.0461(5) 0.2660(2) 0.044(2) Uani 1.00 d
C1 C 0.891(2) 0.1455(5) 0.2752(2) 0.034(2) Uani 1.00 d
C2 C 0.745(2) 0.0360(6) 0.2713(3) 0.036(2) Uani 1.00 d
C3 C 0.820(2) 0.2038(6) 0.3256(3) 0.034(2) Uani 1.00 d
C4 C 0.924(2) 0.3124(6) 0.3336(3) 0.047(2) Uani 1.00 d
C5 C 0.850(2) 0.3696(6) 0.3775(3) 0.049(2) Uani 1.00 d
C6 C 0.676(2) 0.3205(7) 0.4149(3) 0.042(2) Uani 1.00 d
C7 C 0.577(2) 0.2134(7) 0.4082(3) 0.053(2) Uani 1.00 d
C8 C 0.651(2) 0.1565(7) 0.3644(3) 0.047(2) Uani 1.00 d
C9 C 0.881(2) 0.1613(6) 0.1807(3) 0.035(2) Uani 1.00 d
C10 C 0.777(2) 0.2336(6) 0.1363(3) 0.035(2) Uani 1.00 d
C11 C 0.880(2) 0.3425(6) 0.1310(3) 0.045(2) Uani 1.00 d
C12 C 0.788(2) 0.4078(7) 0.0907(3) 0.045(2) Uani 1.00 d
C13 C 0.588(2) 0.3702(7) 0.0548(3) 0.052(2) Uani 1.00 d
C14 C 0.492(2) 0.2619(8) 0.0592(3) 0.056(2) Uani 1.00 d
C15 C 0.584(2) 0.1948(7) 0.0992(2) 0.047(2) Uani 1.00 d
H1 H 0.4245 0.2671 0.2046 0.0406 Uiso 1.00 calc
H2 H 1.0974 0.1335 0.2742 0.0411 Uiso 1.00 calc
H3 H 1.0467 0.3464 0.3083 0.0563 Uiso 1.00 calc
H4 H 0.9191 0.4435 0.3823 0.0586 Uiso 1.00 calc
H5 H 0.4565 0.1794 0.4338 0.0634 Uiso 1.00 calc
H6 H 0.5858 0.0819 0.3605 0.0569 Uiso 1.00 calc
H7 H 0.7857 0.0912 0.1788 0.0422 Uiso 1.00 calc
H8 H 1.0881 0.1510 0.1780 0.0422 Uiso 1.00 calc
H9 H 1.0149 0.3716 0.1556 0.0535 Uiso 1.00 calc
H10 H 0.8644 0.4810 0.0874 0.0545 Uiso 1.00 calc
H11 H 0.5179 0.4174 0.0280 0.0628 Uiso 1.00 calc
H12 H 0.3602 0.2329 0.0340 0.0674 Uiso 1.00 calc
H13 H 0.5129 0.1207 0.1014 0.0567 Uiso 1.00 calc

loop_
_atom_site_aniso_label
_atom_site_aniso_U_11
_atom_site_aniso_U_22
_atom_site_aniso_U_33
_atom_site_aniso_U_12
_atom_site_aniso_U_13
_atom_site_aniso_U_23
Br1 0.0852(7) 0.0519(4) 0.0351(3) 0.0070(5) 0.0007(4) -0.0056(4)
O1 0.036(3) 0.029(2) 0.036(2) 0.000(2) -0.001(2) 0.003(2)
N1 0.035(3) 0.029(3) 0.038(3) -0.002(3) 0.002(2) -0.003(2)
N2 0.058(5) 0.027(3) 0.049(3) -0.002(3) 0.007(3) -0.001(3)
C1 0.035(4) 0.031(3) 0.036(3) -0.005(3) -0.003(3) 0.001(2)
C2 0.043(5) 0.029(3) 0.036(4) 0.001(3) 0.009(3) 0.002(3)
C3 0.032(4) 0.031(3) 0.038(3) 0.000(3) 0.000(3) 0.001(2)
C4 0.060(6) 0.037(3) 0.044(4) -0.023(4) 0.007(4) 0.000(3)
C5 0.062(6) 0.039(4) 0.045(4) -0.013(4) 0.012(3) 0.001(3)
C6 0.055(5) 0.045(4) 0.027(3) -0.007(3) -0.005(3) 0.003(2)
C7 0.076(6) 0.043(4) 0.040(3) -0.013(4) 0.020(4) 0.000(3)
C8 0.064(6) 0.045(4) 0.034(3) -0.016(4) 0.010(3) 0.004(3)
C9 0.038(5) 0.033(3) 0.035(3) -0.003(3) 0.004(3) -0.002(2)
C10 0.036(4) 0.036(3) 0.033(3) 0.000(3) 0.005(2) -0.007(3)
C11 0.064(6) 0.031(3) 0.039(3) -0.005(3) -0.002(4) -0.006(3)
C12 0.062(5) 0.040(4) 0.035(3) -0.005(4) 0.009(3) -0.001(3)
C13 0.062(6) 0.066(4) 0.030(3) 0.011(4) -0.001(3) 0.007(3)
C14 0.052(6) 0.076(5) 0.040(4) -0.013(5) -0.010(4) 0.008(3)
C15 0.055(5) 0.058(5) 0.029(3) -0.023(4) 0.001(3) -0.007(3)

loop_
_atom_type_symbol
_atom_type_description
_atom_type_scat_dispersion_real
_atom_type_scat_dispersion_imag
_atom_type_scat_source
H H 0.000 0.000
;International Tables for Crystallography
(1992, Vol. C, Table 6.1.1.2)
;
C C 0.003 0.002
;International Tables for Crystallography
(1992, Vol. C, Tables 4.2.6.8 and 6.1.1.1)
;
N N 0.006 0.003
;International Tables for Crystallography
(1992, Vol. C, Tables 4.2.6.8 and 6.1.1.1)
;
O O 0.011 0.006
;International Tables for Crystallography
(1992, Vol. C, Tables 4.2.6.8 and 6.1.1.1)
;
Br Br -0.290 2.459
;International Tables for Crystallography
(1992, Vol. C, Tables 4.2.6.8 and 6.1.1.1)
;

loop_
_geom_angle_atom_site_label_1
_geom_angle_atom_site_label_2
_geom_angle_atom_site_label_3
_geom_angle
_geom_angle_publ_flag
O1 N1 C1 104.7(5) yes
O1 N1 C9 106.7(5) yes
C1 N1 C9 113.1(5) yes
N1 C1 C2 110.0(6) yes
N1 C1 C3 111.2(5) yes
C2 C1 C3 112.1(6) yes
N2 C2 C1 175.8(8) yes
C1 C3 C4 119.1(6) yes
C1 C3 C8 123.4(6) yes
C4 C3 C8 117.5(7) yes
C3 C4 C5 120.5(7) yes
C4 C5 C6 120.3(7) yes
Br1 C6 C5 120.3(6) yes
Br1 C6 C7 119.7(6) yes
C5 C6 C7 120.1(7) yes
C6 C7 C8 119.6(7) yes
C3 C8 C7 122.1(7) yes
N1 C9 C10 110.2(6) yes
C9 C10 C11 120.6(7) yes
C9 C10 C15 121.9(7) yes
C11 C10 C15 117.5(7) yes
C10 C11 C12 120.7(7) yes
C11 C12 C13 121.6(8) yes
C12 C13 C14 117.8(7) yes
C13 C14 C15 121.3(8) yes
C10 C15 C14 121.0(7) yes

loop_
_geom_bond_atom_site_label_1
_geom_bond_atom_site_label_2
_geom_bond_distance
_geom_bond_publ_flag
Br1 C6 1.882(8) yes
O1 N1 1.461(8) yes
N1 C1 1.460(8) yes
N1 C9 1.471(8) yes
N2 C2 1.148(9) yes
C1 C2 1.479(10) yes
C1 C3 1.510(9) yes
C3 C4 1.405(10) yes
C3 C8 1.384(10) yes
C4 C5 1.37(1) yes
C5 C6 1.38(1) yes
C6 C7 1.38(1) yes
C7 C8 1.36(1) yes
C9 C10 1.513(10) yes
C10 C11 1.398(10) yes
C10 C15 1.38(1) yes
C11 C12 1.37(1) yes
C12 C13 1.37(1) yes
C13 C14 1.38(1) yes
C14 C15 1.37(1) yes

loop_
_geom_contact_atom_site_label_1
_geom_contact_atom_site_label_2
_geom_contact_distance
_geom_contact_site_symmetry_2
O1 N2 2.808(7) 4_655
O1 C1 3.090(9) 1_455
O1 N1 3.094(8) 1_455
O1 C9 3.182(9) 1_455
N1 N2 3.490(9) 4_655
C11 C14 3.48(1) 1_655
